data_4026935
loop_
_publ_author_name
'Christian F. Weise'
'Matthias C. Pischl'
'Andreas Pfaltz'
'Christoph Schneider'

_publ_contact_author
;
 Prof. Dr. Christoph Schneider

 Structure Determination:
 L\"onnecke, Peter
 Institut f\"ur Anorganische Chemie
 Universit\"at Leipzig
 Johannisallee 29
 04103 Leipzig
 Bundesrepublik Deutschland
;
_publ_contact_author_email schneider@chemie.uni-leipzig.de
_publ_contact_author_fax '49 / 341 / 9736599'
_publ_contact_author_phone '49 / 341 / 9736559'
_publ_section_title
;
 A General, Asymmetric, and Noniterative Synthesis of Trideoxypropionates.
 Straightforward Syntheses of the Pheromones (+)-Vittatalactone and
 (+)-Norvittatalactone
;
_journal_name_full 'Journal of Organic Chemistry'
_journal_page_first 1477
_journal_page_last 1488
_journal_paper_doi 10.1021/jo202330b
_journal_volume 77
_journal_year 2012
_chemical_absolute_configuration rm
_chemical_formula_sum 'C26 H26 N2 O7'
_chemical_formula_weight 478.49
_chemical_name_systematic
;
 ?
;
_space_group_IT_number 4
_symmetry_cell_setting monoclinic
_symmetry_space_group_name_Hall 'P 2yb'
_symmetry_space_group_name_H-M 'P 1 21 1'
_atom_sites_solution_hydrogens difmap
_atom_sites_solution_primary direct
_atom_sites_solution_secondary difmap
_audit_conform_dict_location ftp://ftp.iucr.org/pub/cif_core.dic
_audit_conform_dict_name cif_core.dic
_audit_conform_dict_version 2.3
_audit_creation_date 2008-08-29T11:40:26-00:00
_audit_creation_method 'WinGX routine CIF_UPDATE'
_cell_angle_alpha 90
_cell_angle_beta 92.826(3)
_cell_angle_gamma 90
_cell_formula_units_Z 2
_cell_length_a 11.3130(3)
_cell_length_b 6.2890(2)
_cell_length_c 17.3747(6)
_cell_measurement_reflns_used 4112
_cell_measurement_temperature 293(2)
_cell_measurement_theta_max 32.1878
_cell_measurement_theta_min 2.8741
_cell_volume 1234.66(7)
_computing_cell_refinement
;
        CrysAlis RED, Oxford Diffraction Ltd.,
        Version 1.171.32.24 (release 21-04-2008 CrysAlis171 .NET)
        (compiled Apr 21 2008,18:23:10)
;
_computing_data_collection
;
        CrysAlis CCD, Oxford Diffraction Ltd.,
        Version 1.171.32.24 (release 21-04-2008 CrysAlis171 .NET)
        (compiled Apr 21 2008,18:23:10)
;
_computing_data_reduction
;
        CrysAlis RED, Oxford Diffraction Ltd.,
        Version 1.171.32.24 (release 21-04-2008 CrysAlis171 .NET)
        (compiled Apr 21 2008,18:23:10)
;
_computing_molecular_graphics 'ORTEP3 for Windows (L. J. Farrugia, 1997)'
_computing_publication_material 'WINGX  (L.J. Farrugia,1999)'
_computing_structure_refinement 'SHELXL-97 (Sheldrick, 1997)'
_computing_structure_solution 'SIR92 (Giacovazzo 1993)'
_diffrn_ambient_temperature 293(2)
_diffrn_detector_area_resol_mean 16.356
_diffrn_measured_fraction_theta_full 0.998
_diffrn_measured_fraction_theta_max 0.998
_diffrn_measurement_device_type 'ccd Xcalibur S'
_diffrn_measurement_method '\w- amd \f-scans'
_diffrn_orient_matrix_UB_11 -0.0310772596
_diffrn_orient_matrix_UB_12 -0.0066395677
_diffrn_orient_matrix_UB_13 0.0343516537
_diffrn_orient_matrix_UB_21 -0.0525071216
_diffrn_orient_matrix_UB_22 0.0344235532
_diffrn_orient_matrix_UB_23 -0.0202925738
_diffrn_orient_matrix_UB_31 -0.0149263284
_diffrn_orient_matrix_UB_32 -0.107167114
_diffrn_orient_matrix_UB_33 -0.0086435446
_diffrn_radiation_monochromator graphite
_diffrn_radiation_type MoK\a
_diffrn_radiation_wavelength 0.71073
_diffrn_reflns_av_R_equivalents 0.0394
_diffrn_reflns_av_unetI/netI 0.0688
_diffrn_reflns_limit_h_max 14
_diffrn_reflns_limit_h_min -14
_diffrn_reflns_limit_k_max 7
_diffrn_reflns_limit_k_min -7
_diffrn_reflns_limit_l_max 21
_diffrn_reflns_limit_l_min -21
_diffrn_reflns_number 14493
_diffrn_reflns_theta_full 26.37
_diffrn_reflns_theta_max 26.37
_diffrn_reflns_theta_min 2.89
_exptl_absorpt_coefficient_mu 0.094
_exptl_absorpt_correction_T_max 1
_exptl_absorpt_correction_T_min 0.97032
_exptl_absorpt_correction_type multi-scan
_exptl_absorpt_process_details
;
        CrysAlis RED, Oxford Diffraction Ltd.,
        Version 1.171.32.24 (release 21-04-2008 CrysAlis171 .NET)
        (compiled Apr 21 2008,18:23:10)
        empirical absorption correction using spherical harmonics,
 implemented in SCALE3 ABSPACK scaling algorithm.
;
_exptl_crystal_colour colorless
_exptl_crystal_density_diffrn 1.287
_exptl_crystal_description 'small needles'
_exptl_crystal_F_000 504
_exptl_crystal_size_max 0.46
_exptl_crystal_size_mid 0.12
_exptl_crystal_size_min 0.12
_refine_diff_density_max 0.106
_refine_diff_density_min -0.125
_refine_diff_density_rms 0.023
_refine_ls_abs_structure_details 'Flack H D (1983), Acta Cryst. A39, 876-881'
_refine_ls_abs_structure_Flack 0.1(7)
_refine_ls_extinction_method none
_refine_ls_goodness_of_fit_ref 0.823
_refine_ls_hydrogen_treatment refall
_refine_ls_matrix_type full
_refine_ls_number_parameters 420
_refine_ls_number_reflns 4883
_refine_ls_number_restraints 7
_refine_ls_restrained_S_all 0.823
_refine_ls_R_factor_all 0.088
_refine_ls_R_factor_gt 0.0347
_refine_ls_shift/su_max 0.001
_refine_ls_shift/su_mean 0
_refine_ls_structure_factor_coef Fsqd
_refine_ls_weighting_details 'calc w=1/[\s^2^(Fo^2^)+(0.0202P)^2^+0.0000P] where P=(Fo^2^+2Fc^2^)/3'
_refine_ls_weighting_scheme calc
_refine_ls_wR_factor_gt 0.0474
_refine_ls_wR_factor_ref 0.0544
_reflns_number_gt 2685
_reflns_number_total 4883
_reflns_threshold_expression >2sigma(I)
_cod_data_source_file jo202330b_si_002_1.cif
_cod_data_source_block x0584fin
_cod_database_code 4026935

loop_
_symmetry_equiv_pos_as_xyz
'x, y, z'
'-x, y+1/2, -z'

loop_
_atom_site_label
_atom_site_type_symbol
_atom_site_fract_x
_atom_site_fract_y
_atom_site_fract_z
_atom_site_U_iso_or_equiv
_atom_site_adp_type
_atom_site_occupancy
_atom_site_symmetry_multiplicity
_atom_site_calc_flag
_atom_site_refinement_flags
O1 O 1.01162(17) -0.0815(3) 0.38741(11) 0.1195(7) Uani 1 1 d .
O2 O 1.15053(16) -0.1405(3) 0.31316(10) 0.0982(6) Uani 1 1 d .
O3 O 1.42506(13) 0.7822(3) 0.45064(9) 0.0914(6) Uani 1 1 d .
O4 O 1.28088(11) 0.7933(2) 0.53414(8) 0.0624(4) Uani 1 1 d .
O5 O 0.83882(13) 0.7271(3) 0.82678(8) 0.0687(5) Uani 1 1 d .
O6 O 1.10873(12) 0.3019(3) 0.90248(9) 0.0717(5) Uani 1 1 d .
O7 O 0.95943(11) 0.1774(2) 0.96740(8) 0.0630(4) Uani 1 1 d .
N1 N 1.10480(18) -0.0352(3) 0.36126(11) 0.0677(6) Uani 1 1 d .
N2 N 0.91775(12) 0.4399(3) 0.88533(9) 0.0439(4) Uani 1 1 d .
C1 C 1.16469(19) 0.1573(4) 0.38998(12) 0.0541(6) Uani 1 1 d .
C2 C 1.1194(2) 0.2619(4) 0.45054(13) 0.0625(7) Uani 1 1 d .
C3 C 1.1757(2) 0.4414(4) 0.47848(13) 0.0595(6) Uani 1 1 d .
C4 C 1.27565(18) 0.5150(3) 0.44608(12) 0.0520(6) Uani 1 1 d .
C5 C 1.3191(2) 0.4056(4) 0.38475(15) 0.0777(8) Uani 1 1 d .
C6 C 1.2647(2) 0.2259(5) 0.35641(15) 0.0757(8) Uani 1 1 d .
C7 C 1.3377(2) 0.7083(4) 0.47502(12) 0.0598(6) Uani 1 1 d .
C8 C 1.3245(2) 0.9812(4) 0.56802(13) 0.0585(6) Uani 1 1 d .
C9 C 1.27184(19) 1.0643(3) 0.62574(12) 0.0533(6) Uani 1 1 d .
C10 C 1.1638(2) 0.9692(5) 0.65958(13) 0.0553(6) Uani 1 1 d .
C11 C 1.17627(18) 0.9333(4) 0.74659(12) 0.0515(6) Uani 1 1 d .
C12 C 1.0624(2) 0.8551(4) 0.77595(13) 0.0530(6) Uani 1 1 d .
C13 C 1.0450(2) 0.6792(4) 0.81450(13) 0.0522(6) Uani 1 1 d .
C14 C 0.92726(19) 0.6227(4) 0.84071(12) 0.0507(6) Uani 1 1 d .
C15 C 1.3160(3) 1.2698(5) 0.65888(16) 0.0773(8) Uani 1 1 d D
C16 C 1.2806(2) 0.7907(5) 0.76831(16) 0.0651(7) Uani 1 1 d .
C17 C 1.00676(18) 0.3093(4) 0.91630(11) 0.0515(6) Uani 1 1 d .
C18 C 0.8399(2) 0.2439(5) 0.98080(15) 0.0660(8) Uani 1 1 d .
C19 C 0.80195(17) 0.3733(4) 0.91191(12) 0.0468(6) Uani 1 1 d .
C20 C 0.73169(18) 0.2542(4) 0.84922(13) 0.0526(6) Uani 1 1 d .
C21 C 0.60779(16) 0.2054(4) 0.87254(11) 0.0446(5) Uani 1 1 d .
C22 C 0.5806(2) 0.0144(4) 0.90491(14) 0.0576(6) Uani 1 1 d .
C23 C 0.4674(2) -0.0242(5) 0.92930(14) 0.0639(7) Uani 1 1 d .
C24 C 0.3822(2) 0.1277(4) 0.92094(13) 0.0601(7) Uani 1 1 d .
C25 C 0.40821(19) 0.3170(4) 0.88778(13) 0.0613(6) Uani 1 1 d .
C26 C 0.52024(19) 0.3570(4) 0.86397(13) 0.0559(6) Uani 1 1 d .
H2 H 1.0504(18) 0.213(4) 0.4756(12) 0.096(8) Uiso 1 1 d .
H3 H 1.1460(16) 0.521(3) 0.5191(11) 0.070(7) Uiso 1 1 d .
H5 H 1.3914(17) 0.461(3) 0.3681(11) 0.078(7) Uiso 1 1 d .
H6 H 1.297(2) 0.141(4) 0.3168(13) 0.104(8) Uiso 1 1 d .
H8 H 1.3917(16) 1.045(3) 0.5414(10) 0.061(6) Uiso 1 1 d .
H10A H 1.0956(15) 1.064(3) 0.6461(9) 0.051(6) Uiso 1 1 d .
H10B H 1.1489(16) 0.831(3) 0.6373(11) 0.060(7) Uiso 1 1 d .
H11 H 1.1920(13) 1.071(3) 0.7673(9) 0.041(5) Uiso 1 1 d .
H12 H 0.9965(16) 0.935(3) 0.7599(11) 0.065(7) Uiso 1 1 d .
H13 H 1.1042(14) 0.591(3) 0.8253(9) 0.034(6) Uiso 1 1 d .
H15A H 1.3479(14) 1.254(3) 0.7115(8) 0.080(8) Uiso 1 1 d D
H15B H 1.2524(15) 1.372(3) 0.6571(12) 0.117(11) Uiso 1 1 d D
H15C H 1.3805(14) 1.333(3) 0.6309(9) 0.089(8) Uiso 1 1 d D
H16A H 1.2695(16) 0.646(4) 0.7421(11) 0.074(7) Uiso 1 1 d .
H16B H 1.3534(19) 0.846(4) 0.7527(11) 0.088(8) Uiso 1 1 d .
H16C H 1.2864(15) 0.768(3) 0.8257(11) 0.065(6) Uiso 1 1 d .
H18A H 0.7965(16) 0.121(3) 0.9889(10) 0.049(6) Uiso 1 1 d .
H18B H 0.8486(17) 0.326(4) 1.0299(12) 0.087(8) Uiso 1 1 d .
H19 H 0.7614(14) 0.491(3) 0.9244(9) 0.035(5) Uiso 1 1 d .
H20A H 0.7702(14) 0.132(3) 0.8358(9) 0.041(6) Uiso 1 1 d .
H20B H 0.7264(14) 0.343(3) 0.8016(10) 0.054(6) Uiso 1 1 d .
H22 H 0.6351(16) -0.096(3) 0.9105(10) 0.066(7) Uiso 1 1 d .
H23 H 0.4539(16) -0.153(3) 0.9518(11) 0.062(7) Uiso 1 1 d .
H24 H 0.3015(18) 0.091(3) 0.9365(10) 0.070(7) Uiso 1 1 d .
H25 H 0.3456(18) 0.426(4) 0.8794(11) 0.080(7) Uiso 1 1 d .
H26 H 0.5388(15) 0.480(3) 0.8413(10) 0.042(6) Uiso 1 1 d .

loop_
_atom_site_aniso_label
_atom_site_aniso_U_11
_atom_site_aniso_U_22
_atom_site_aniso_U_33
_atom_site_aniso_U_23
_atom_site_aniso_U_13
_atom_site_aniso_U_12
O1 0.1145(15) 0.1164(15) 0.1331(16) -0.0564(13) 0.0599(13) -0.0524(13)
O2 0.1327(15) 0.0812(14) 0.0851(12) -0.0358(12) 0.0493(11) -0.0145(11)
O3 0.0790(11) 0.0884(13) 0.1111(13) -0.0296(11) 0.0483(10) -0.0237(10)
O4 0.0672(9) 0.0598(11) 0.0622(9) -0.0179(9) 0.0222(8) -0.0118(9)
O5 0.0555(9) 0.0627(11) 0.0885(11) 0.0203(10) 0.0081(8) 0.0128(9)
O6 0.0363(8) 0.0778(11) 0.1016(11) 0.0151(9) 0.0105(8) 0.0124(8)
O7 0.0460(9) 0.0695(11) 0.0737(10) 0.0235(9) 0.0034(7) 0.0076(8)
N1 0.0807(15) 0.0686(16) 0.0549(12) -0.0025(12) 0.0139(11) -0.0053(13)
N2 0.0346(10) 0.0472(11) 0.0501(10) 0.0095(9) 0.0039(8) 0.0032(9)
C1 0.0596(14) 0.0542(15) 0.0491(13) -0.0011(12) 0.0080(11) 0.0011(13)
C2 0.0651(15) 0.0657(18) 0.0585(15) -0.0088(14) 0.0209(13) -0.0052(14)
C3 0.0643(15) 0.0608(17) 0.0552(15) -0.0097(14) 0.0201(13) 0.0004(14)
C4 0.0553(13) 0.0519(15) 0.0497(14) -0.0053(12) 0.0110(12) 0.0011(12)
C5 0.0732(17) 0.086(2) 0.0770(18) -0.0215(17) 0.0369(15) -0.0154(16)
C6 0.0828(18) 0.079(2) 0.0680(17) -0.0259(16) 0.0261(15) -0.0096(16)
C7 0.0576(14) 0.0643(18) 0.0586(14) -0.0047(14) 0.0126(12) 0.0106(14)
C8 0.0615(15) 0.0540(17) 0.0609(15) -0.0021(14) 0.0126(13) -0.0074(13)
C9 0.0636(15) 0.0466(16) 0.0500(14) -0.0041(12) 0.0046(12) -0.0074(12)
C10 0.0586(15) 0.0528(18) 0.0550(16) -0.0030(14) 0.0082(11) 0.0004(15)
C11 0.0599(15) 0.0411(15) 0.0543(15) -0.0103(13) 0.0105(11) -0.0063(13)
C12 0.0594(15) 0.0504(17) 0.0499(14) -0.0032(13) 0.0093(12) 0.0027(13)
C13 0.0505(14) 0.0509(16) 0.0558(14) 0.0001(13) 0.0079(12) 0.0014(14)
C14 0.0463(14) 0.0518(16) 0.0541(14) -0.0039(13) 0.0021(11) 0.0014(12)
C15 0.098(2) 0.064(2) 0.071(2) -0.0113(17) 0.0165(17) -0.0200(18)
C16 0.0612(17) 0.068(2) 0.0658(18) 0.0021(17) -0.0025(14) -0.0063(15)
C17 0.0460(13) 0.0503(15) 0.0579(14) -0.0006(12) 0.0004(11) 0.0003(13)
C18 0.0433(14) 0.090(2) 0.0650(17) 0.0197(18) 0.0072(12) 0.0048(15)
C19 0.0358(12) 0.0531(15) 0.0519(14) 0.0036(13) 0.0074(10) 0.0080(12)
C20 0.0483(14) 0.0550(17) 0.0551(15) -0.0030(14) 0.0092(11) -0.0011(13)
C21 0.0396(12) 0.0479(14) 0.0459(12) 0.0014(11) -0.0006(9) -0.0006(12)
C22 0.0454(15) 0.0482(17) 0.0786(17) 0.0023(14) -0.0032(12) 0.0069(13)
C23 0.0578(17) 0.0530(18) 0.0802(19) 0.0120(15) -0.0028(13) -0.0102(15)
C24 0.0360(14) 0.079(2) 0.0651(15) 0.0010(15) 0.0002(11) -0.0078(15)
C25 0.0443(14) 0.0670(19) 0.0720(16) 0.0065(15) -0.0035(12) 0.0119(15)
C26 0.0508(15) 0.0547(17) 0.0620(15) 0.0149(14) 0.0009(11) -0.0003(13)

loop_
_atom_type_symbol
_atom_type_description
_atom_type_scat_dispersion_real
_atom_type_scat_dispersion_imag
_atom_type_scat_source
O O 0.0106 0.006 'International Tables Vol C Tables 4.2.6.8 and 6.1.1.4'
N N 0.0061 0.0033 'International Tables Vol C Tables 4.2.6.8 and 6.1.1.4'
C C 0.0033 0.0016 'International Tables Vol C Tables 4.2.6.8 and 6.1.1.4'
H H 0 0 'International Tables Vol C Tables 4.2.6.8 and 6.1.1.4'

loop_
_geom_angle_atom_site_label_1
_geom_angle_atom_site_label_2
_geom_angle_atom_site_label_3
_geom_angle
C7 O4 C8 118.93(17)
C17 O7 C18 109.51(17)
O2 N1 O1 122.9(2)
O2 N1 C1 119.00(18)
O1 N1 C1 118.1(2)
C17 N2 C14 129.02(17)
C17 N2 C19 110.52(17)
C14 N2 C19 120.23(17)
C2 C1 C6 121.8(3)
C2 C1 N1 118.5(2)
C6 C1 N1 119.6(2)
C1 C2 C3 119.0(2)
C1 C2 H2 122.5(14)
C3 C2 H2 118.5(14)
C4 C3 C2 120.7(2)
C4 C3 H3 117.6(12)
C2 C3 H3 121.6(12)
C3 C4 C5 118.8(2)
C3 C4 C7 121.7(2)
C5 C4 C7 119.4(2)
C6 C5 C4 121.3(2)
C6 C5 H5 125.0(13)
C4 C5 H5 113.6(13)
C5 C6 C1 118.3(2)
C5 C6 H6 122.7(15)
C1 C6 H6 118.8(15)
O3 C7 O4 123.5(2)
O3 C7 C4 126.1(2)
O4 C7 C4 110.42(19)
C9 C8 O4 119.9(2)
C9 C8 H8 125.8(11)
O4 C8 H8 114.1(11)
C8 C9 C15 119.2(2)
C8 C9 C10 123.6(2)
C15 C9 C10 117.2(2)
C9 C10 C11 114.07(19)
C9 C10 H10A 107.8(10)
C11 C10 H10A 110.8(10)
C9 C10 H10B 109.3(10)
C11 C10 H10B 105.8(12)
H10A C10 H10B 109.1(16)
C12 C11 C16 113.2(2)
C12 C11 C10 110.35(19)
C16 C11 C10 111.50(19)
C12 C11 H11 108.7(9)
C16 C11 H11 108.4(10)
C10 C11 H11 104.2(10)
C13 C12 C11 127.3(2)
C13 C12 H12 118.1(12)
C11 C12 H12 114.2(12)
C12 C13 C14 121.5(2)
C12 C13 H13 120.5(11)
C14 C13 H13 118.1(11)
O5 C14 N2 118.20(18)
O5 C14 C13 124.0(2)
N2 C14 C13 117.8(2)
C9 C15 H15A 112.0(14)
C9 C15 H15B 109.3(16)
H15A C15 H15B 110.0(15)
C9 C15 H15C 113.9(12)
H15A C15 H15C 104.9(14)
H15B C15 H15C 106.5(14)
C11 C16 H16A 109.8(12)
C11 C16 H16B 113.1(14)
H16A C16 H16B 106.7(18)
C11 C16 H16C 110.0(11)
H16A C16 H16C 108.6(18)
H16B C16 H16C 108.6(18)
O6 C17 O7 122.0(2)
O6 C17 N2 129.6(2)
O7 C17 N2 108.42(16)
O7 C18 C19 105.23(17)
O7 C18 H18A 106.7(11)
C19 C18 H18A 116.2(12)
O7 C18 H18B 103.5(12)
C19 C18 H18B 114.7(13)
H18A C18 H18B 109.3(17)
N2 C19 C18 100.47(18)
N2 C19 C20 111.03(16)
C18 C19 C20 115.3(2)
N2 C19 H19 108.3(11)
C18 C19 H19 112.6(11)
C20 C19 H19 108.8(11)
C21 C20 C19 111.65(17)
C21 C20 H20A 110.8(11)
C19 C20 H20A 111.0(11)
C21 C20 H20B 108.5(10)
C19 C20 H20B 109.2(10)
H20A C20 H20B 105.5(14)
C22 C21 C26 118.50(19)
C22 C21 C20 121.3(2)
C26 C21 C20 120.1(2)
C21 C22 C23 120.5(2)
C21 C22 H22 122.5(11)
C23 C22 H22 116.9(11)
C24 C23 C22 120.2(2)
C24 C23 H23 122.3(12)
C22 C23 H23 117.4(12)
C23 C24 C25 119.6(2)
C23 C24 H24 117.8(12)
C25 C24 H24 122.6(12)
C24 C25 C26 120.6(2)
C24 C25 H25 119.9(12)
C26 C25 H25 119.5(12)
C25 C26 C21 120.6(2)
C25 C26 H26 121.9(12)
C21 C26 H26 117.5(11)

loop_
_geom_bond_atom_site_label_1
_geom_bond_atom_site_label_2
_geom_bond_distance
O1 N1 1.204(2)
O2 N1 1.203(2)
O3 C7 1.189(2)
O4 C7 1.349(2)
O4 C8 1.399(2)
O5 C14 1.211(2)
O6 C17 1.191(2)
O7 C17 1.345(2)
O7 C18 1.446(2)
N1 C1 1.463(3)
N2 C17 1.387(2)
N2 C14 1.394(2)
N2 C19 1.471(2)
C1 C2 1.362(3)
C1 C6 1.368(3)
C2 C3 1.373(3)
C2 H2 0.964(19)
C3 C4 1.368(3)
C3 H3 0.940(19)
C4 C5 1.379(3)
C4 C7 1.479(3)
C5 C6 1.367(3)
C5 H5 0.947(18)
C6 H6 0.96(2)
C8 C9 1.301(3)
C8 H8 0.994(18)
C9 C15 1.492(3)
C9 C10 1.506(3)
C10 C11 1.528(3)
C10 H10A 0.993(19)
C10 H10B 0.96(2)
C11 C12 1.492(3)
C11 C16 1.515(3)
C11 H11 0.953(17)
C12 C13 1.313(3)
C12 H12 0.931(19)
C13 C14 1.472(3)
C13 H13 0.883(16)
C15 H15A 0.971(13)
C15 H15B 0.964(14)
C15 H15C 0.982(14)
C16 H16A 1.02(2)
C16 H16B 0.94(2)
C16 H16C 1.006(18)
C18 C19 1.493(3)
C18 H18A 0.932(19)
C18 H18B 1.00(2)
C19 C20 1.514(3)
C19 H19 0.903(17)
C20 C21 1.510(2)
C20 H20A 0.920(16)
C20 H20B 0.997(18)
C21 C22 1.367(3)
C21 C26 1.378(3)
C22 C23 1.390(3)
C22 H22 0.93(2)
C23 C24 1.359(3)
C23 H23 0.914(19)
C24 C25 1.361(3)
C24 H24 0.992(18)
C25 C26 1.376(3)
C25 H25 0.99(2)
C26 H26 0.897(17)

loop_
_geom_torsion_atom_site_label_1
_geom_torsion_atom_site_label_2
_geom_torsion_atom_site_label_3
_geom_torsion_atom_site_label_4
_geom_torsion
O2 N1 C1 C2 -172.5(2)
O1 N1 C1 C2 7.1(3)
O2 N1 C1 C6 6.7(3)
O1 N1 C1 C6 -173.7(3)
C6 C1 C2 C3 0.1(3)
N1 C1 C2 C3 179.3(2)
C1 C2 C3 C4 0.1(3)
C2 C3 C4 C5 0.0(3)
C2 C3 C4 C7 179.8(2)
C3 C4 C5 C6 -0.3(4)
C7 C4 C5 C6 179.8(2)
C4 C5 C6 C1 0.6(4)
C2 C1 C6 C5 -0.5(4)
N1 C1 C6 C5 -179.6(2)
C8 O4 C7 O3 1.5(3)
C8 O4 C7 C4 -178.28(18)
C3 C4 C7 O3 179.5(2)
C5 C4 C7 O3 -0.6(4)
C3 C4 C7 O4 -0.7(3)
C5 C4 C7 O4 179.2(2)
C7 O4 C8 C9 -179.2(2)
O4 C8 C9 C15 -177.2(2)
O4 C8 C9 C10 0.0(3)
C8 C9 C10 C11 126.7(3)
C15 C9 C10 C11 -56.1(3)
C9 C10 C11 C12 175.6(2)
C9 C10 C11 C16 -57.7(3)
C16 C11 C12 C13 -2.5(3)
C10 C11 C12 C13 123.3(3)
C11 C12 C13 C14 179.4(2)
C17 N2 C14 O5 -171.73(19)
C19 N2 C14 O5 2.2(3)
C17 N2 C14 C13 7.2(3)
C19 N2 C14 C13 -178.83(19)
C12 C13 C14 O5 2.7(3)
C12 C13 C14 N2 -176.17(19)
C18 O7 C17 O6 171.4(2)
C18 O7 C17 N2 -9.7(2)
C14 N2 C17 O6 -13.3(4)
C19 N2 C17 O6 172.3(2)
C14 N2 C17 O7 167.92(17)
C19 N2 C17 O7 -6.5(2)
C17 O7 C18 C19 21.7(3)
C17 N2 C19 C18 18.8(2)
C14 N2 C19 C18 -156.16(19)
C17 N2 C19 C20 -103.6(2)
C14 N2 C19 C20 81.4(2)
O7 C18 C19 N2 -23.4(3)
O7 C18 C19 C20 96.0(2)
N2 C19 C20 C21 -173.9(2)
C18 C19 C20 C21 72.7(3)
C19 C20 C21 C22 -94.9(3)
C19 C20 C21 C26 82.8(3)
C26 C21 C22 C23 -0.7(3)
C20 C21 C22 C23 177.0(2)
C21 C22 C23 C24 0.2(4)
C22 C23 C24 C25 0.7(4)
C23 C24 C25 C26 -1.1(4)
C24 C25 C26 C21 0.7(4)
C22 C21 C26 C25 0.2(3)
C20 C21 C26 C25 -177.5(2)
